data_1503613
loop_
_publ_author_name
'Feldman, Ken S.'
'Antoline, Joshua F.'

_publ_section_title
;
 Allenyl azide cycloaddition chemistry: application to the total synthesis
 of (+-)-meloscine.
;
_journal_issue 3
_journal_name_full 'Organic letters'
_journal_page_first 934
_journal_page_last 937
_journal_paper_doi 10.1021/ol203463n
_journal_volume 14
_journal_year 2012
_chemical_formula_moiety 'C29 H42 Br N O4 Si'
_chemical_formula_sum 'C29 H42 Br N O4 Si'
_chemical_formula_weight 576.64
_chemical_name_systematic
; 
?
;
_space_group_IT_number 2
_symmetry_cell_setting triclinic
_symmetry_space_group_name_Hall '-P 1'
_symmetry_space_group_name_H-M 'P -1'
_atom_sites_solution_hydrogens geom
_atom_sites_solution_primary direct
_atom_sites_solution_secondary difmap
_audit_creation_method SHELXL-97
_cell_angle_alpha 72.580(7)
_cell_angle_beta 77.245(6)
_cell_angle_gamma 78.328(6)
_cell_formula_units_Z 2
_cell_length_a 8.533(4)
_cell_length_b 12.505(5)
_cell_length_c 14.664(6)
_cell_measurement_reflns_used 2022
_cell_measurement_temperature 123(2)
_cell_measurement_theta_max 24.214
_cell_measurement_theta_min 2.474
_cell_volume 1440.4(11)
_computing_cell_refinement 'Bruker SMART'
_computing_data_collection 'Bruker SMART'
_computing_data_reduction 'Bruker SAINT'
_computing_molecular_graphics 'Bruker SHELXTL'
_computing_publication_material 'Bruker SHELXTL'
_computing_structure_refinement 'SHELXL-97 (Sheldrick, 1997)'
_computing_structure_solution 'SHELXS-97 (Sheldrick, 1990)'
_diffrn_ambient_temperature 123(2)
_diffrn_measured_fraction_theta_full 0.988
_diffrn_measured_fraction_theta_max 0.988
_diffrn_measurement_device_type 'CCD area detector'
_diffrn_measurement_method 'phi and omega scans'
_diffrn_radiation_monochromator graphite
_diffrn_radiation_source 'fine-focus sealed tube'
_diffrn_radiation_type MoK\a
_diffrn_radiation_wavelength 0.71073
_diffrn_reflns_av_R_equivalents 0.0437
_diffrn_reflns_av_sigmaI/netI 0.0601
_diffrn_reflns_limit_h_max 11
_diffrn_reflns_limit_h_min -11
_diffrn_reflns_limit_k_max 16
_diffrn_reflns_limit_k_min -16
_diffrn_reflns_limit_l_max 19
_diffrn_reflns_limit_l_min -19
_diffrn_reflns_number 21654
_diffrn_reflns_theta_full 28.27
_diffrn_reflns_theta_max 28.27
_diffrn_reflns_theta_min 1.95
_exptl_absorpt_coefficient_mu 1.502
_exptl_absorpt_correction_T_max 0.821
_exptl_absorpt_correction_T_min 0.522
_exptl_absorpt_correction_type multi-scan
_exptl_absorpt_process_details SADABS
_exptl_crystal_colour colorless
_exptl_crystal_density_diffrn 1.330
_exptl_crystal_density_method 'not measured'
_exptl_crystal_description plate
_exptl_crystal_F_000 608
_exptl_crystal_size_max 0.50
_exptl_crystal_size_mid 0.33
_exptl_crystal_size_min 0.10
_refine_diff_density_max 2.075
_refine_diff_density_min -1.763
_refine_diff_density_rms 0.123
_refine_ls_extinction_method none
_refine_ls_goodness_of_fit_ref 1.096
_refine_ls_hydrogen_treatment ride
_refine_ls_matrix_type full
_refine_ls_number_parameters 332
_refine_ls_number_reflns 7066
_refine_ls_number_restraints 0
_refine_ls_restrained_S_all 1.096
_refine_ls_R_factor_all 0.1186
_refine_ls_R_factor_gt 0.0809
_refine_ls_shift/su_max 0.070
_refine_ls_shift/su_mean 0.002
_refine_ls_structure_factor_coef Fsqd
_refine_ls_weighting_details 'calc w=1/[\s^2^(Fo^2^)+(0.1496P)^2^+1.4530P] where P=(Fo^2^+2Fc^2^)/3'
_refine_ls_weighting_scheme calc
_refine_ls_wR_factor_gt 0.2359
_refine_ls_wR_factor_ref 0.2617
_reflns_number_gt 4654
_reflns_number_total 7066
_reflns_threshold_expression >2sigma(I)
_cod_data_source_file ol203463n_si_002.cif
_cod_data_source_block jfa-6-96
_cod_depositor_comments
;
The following automatic conversions were performed:

'_symmetry_cell_setting' value 'Triclinic' changed to 'triclinic'
according to /home/saulius/struct/CIF-dictionaries/cif_core.dic
dictionary named 'cif_core.dic' version 2.4.1 from 2010-06-29.

Automatic conversion script
Id: cif_fix_values 1715 2011-07-08 13:25:40Z adriana 
;
_cod_original_cell_volume 1440.3(11)
_cod_original_sg_symbol_H-M P-1
_cod_database_code 1503613

loop_
_symmetry_equiv_pos_as_xyz
'x, y, z'
'-x, -y, -z'

loop_
_atom_site_label
_atom_site_type_symbol
_atom_site_fract_x
_atom_site_fract_y
_atom_site_fract_z
_atom_site_U_iso_or_equiv
_atom_site_adp_type
_atom_site_occupancy
_atom_site_symmetry_multiplicity
_atom_site_calc_flag
_atom_site_refinement_flags
Br1 Br 0.84324(8) 0.83412(6) -0.32036(4) 0.0549(2) Uani 1 1 d .
C1 C 0.9897(6) 0.8312(4) -0.2377(3) 0.0318(9) Uani 1 1 d .
C2 C 1.1533(6) 0.8033(4) -0.2762(4) 0.0403(11) Uani 1 1 d .
H2 H 1.1812 0.7864 -0.3373 0.048 Uiso 1 1 calc R
C3 C 1.2737(6) 0.8002(4) -0.2266(4) 0.0411(12) Uani 1 1 d .
H3 H 1.3843 0.7798 -0.2525 0.049 Uiso 1 1 calc R
C4 C 1.2331(5) 0.8268(4) -0.1385(4) 0.0353(10) Uani 1 1 d .
H4 H 1.3156 0.8266 -0.1042 0.042 Uiso 1 1 calc R
C5 C 1.0698(5) 0.8541(3) -0.1005(3) 0.0266(8) Uani 1 1 d .
H5 H 1.0439 0.8741 -0.0407 0.032 Uiso 1 1 calc R
C6 C 0.9417(5) 0.8534(3) -0.1464(3) 0.0241(8) Uani 1 1 d .
C7 C 0.7649(4) 0.8741(3) -0.0936(3) 0.0230(8) Uani 1 1 d .
C8 C 0.6569(5) 0.9738(4) -0.1530(4) 0.0325(10) Uani 1 1 d .
H8A H 0.6869 0.9795 -0.2233 0.039 Uiso 1 1 calc R
H8B H 0.5403 0.9662 -0.1316 0.039 Uiso 1 1 calc R
C9 C 0.6966(6) 1.0764(4) -0.1292(3) 0.0320(9) Uani 1 1 d .
H9A H 0.7935 1.1044 -0.1742 0.038 Uiso 1 1 calc R
H9B H 0.6039 1.1387 -0.1348 0.038 Uiso 1 1 calc R
C10 C 0.7612(4) 0.9279(3) -0.0108(3) 0.0231(8) Uani 1 1 d .
C11 C 0.7701(4) 0.8393(3) 0.0801(3) 0.0239(8) Uani 1 1 d .
C12 C 0.7340(4) 0.7464(3) 0.0680(3) 0.0250(8) Uani 1 1 d .
H12 H 0.7343 0.6765 0.1169 0.030 Uiso 1 1 calc R
C13 C 0.6924(4) 0.7624(3) -0.0307(3) 0.0241(8) Uani 1 1 d .
H13 H 0.5717 0.7830 -0.0234 0.029 Uiso 1 1 calc R
C14 C 0.7330(4) 0.6541(3) -0.0637(3) 0.0243(8) Uani 1 1 d .
C15 C 0.9437(5) 0.5313(4) -0.1319(4) 0.0346(10) Uani 1 1 d .
H15A H 1.0315 0.4752 -0.1032 0.042 Uiso 1 1 calc R
H15B H 0.9820 0.5597 -0.2025 0.042 Uiso 1 1 calc R
C16 C 0.6690(5) 0.5657(4) -0.1694(4) 0.0352(10) Uani 1 1 d .
H16A H 0.7072 0.5784 -0.2402 0.042 Uiso 1 1 calc R
H16B H 0.5619 0.5392 -0.1532 0.042 Uiso 1 1 calc R
C17 C 0.7906(5) 0.4766(4) -0.1139(4) 0.0320(10) Uani 1 1 d .
C18 C 0.7230(5) 0.4571(4) -0.0065(4) 0.0321(10) Uani 1 1 d .
H18A H 0.6298 0.4147 0.0110 0.038 Uiso 1 1 calc R
H18B H 0.8075 0.4122 0.0320 0.038 Uiso 1 1 calc R
C19 C 0.8258(6) 0.3663(4) -0.1442(5) 0.0440(13) Uani 1 1 d .
H19A H 0.9019 0.3115 -0.1056 0.066 Uiso 1 1 calc R
H19B H 0.8737 0.3811 -0.2131 0.066 Uiso 1 1 calc R
H19C H 0.7243 0.3354 -0.1331 0.066 Uiso 1 1 calc R
C20 C 0.7990(5) 0.8567(3) 0.1718(3) 0.0272(8) Uani 1 1 d .
H20A H 0.9073 0.8801 0.1607 0.033 Uiso 1 1 calc R
H20B H 0.7161 0.9177 0.1907 0.033 Uiso 1 1 calc R
C21 C 0.5803(10) 0.6039(6) 0.3707(5) 0.071(2) Uani 1 1 d .
H21 H 0.5219 0.5832 0.4392 0.085 Uiso 1 1 calc R
C22 C 0.4509(11) 0.6376(8) 0.3068(7) 0.086(2) Uani 1 1 d .
H22A H 0.5027 0.6559 0.2384 0.129 Uiso 1 1 calc R
H22B H 0.3769 0.7041 0.3204 0.129 Uiso 1 1 calc R
H22C H 0.3896 0.5746 0.3204 0.129 Uiso 1 1 calc R
C23 C 0.7044(14) 0.4988(7) 0.3571(7) 0.107(4) Uani 1 1 d .
H23A H 0.6651 0.4304 0.4020 0.161 Uiso 1 1 calc R
H23B H 0.8092 0.5054 0.3704 0.161 Uiso 1 1 calc R
H23C H 0.7176 0.4941 0.2902 0.161 Uiso 1 1 calc R
C24 C 0.8537(11) 0.6716(9) 0.4348(6) 0.083(2) Uani 1 1 d .
H24 H 0.9179 0.6040 0.4140 0.100 Uiso 1 1 calc R
C25 C 0.971(2) 0.7547(11) 0.4176(7) 0.162(7) Uani 1 1 d .
H25A H 0.9119 0.8319 0.4067 0.243 Uiso 1 1 calc R
H25B H 1.0541 0.7487 0.3606 0.243 Uiso 1 1 calc R
H25C H 1.0237 0.7371 0.4746 0.243 Uiso 1 1 calc R
C26 C 0.7844(14) 0.6292(12) 0.5437(7) 0.125(4) Uani 1 1 d .
H26A H 0.8721 0.6119 0.5815 0.188 Uiso 1 1 calc R
H26B H 0.7360 0.5607 0.5549 0.188 Uiso 1 1 calc R
H26C H 0.7012 0.6882 0.5638 0.188 Uiso 1 1 calc R
C27 C 0.5394(7) 0.8458(5) 0.3856(4) 0.0491(13) Uani 1 1 d .
H27 H 0.4774 0.8705 0.3306 0.059 Uiso 1 1 calc R
C28 C 0.6103(15) 0.9498(8) 0.3853(7) 0.110(4) Uani 1 1 d .
H28A H 0.5278 1.0172 0.3741 0.166 Uiso 1 1 calc R
H28B H 0.7050 0.9608 0.3335 0.166 Uiso 1 1 calc R
H28C H 0.6431 0.9376 0.4480 0.166 Uiso 1 1 calc R
C29 C 0.4189(11) 0.8195(7) 0.4755(6) 0.085(3) Uani 1 1 d .
H29A H 0.4722 0.8040 0.5318 0.128 Uiso 1 1 calc R
H29B H 0.3723 0.7528 0.4785 0.128 Uiso 1 1 calc R
H29C H 0.3323 0.8843 0.4758 0.128 Uiso 1 1 calc R
N1 N 0.7278(4) 1.0356(3) -0.0291(3) 0.0271(7) Uani 1 1 d .
O1 O 0.6541(4) 0.6704(3) -0.1425(3) 0.0331(7) Uani 1 1 d .
O2 O 0.6710(3) 0.5671(2) 0.0144(2) 0.0300(7) Uani 1 1 d .
O3 O 0.9013(3) 0.6243(2) -0.0869(2) 0.0294(7) Uani 1 1 d .
O4 O 0.7907(4) 0.7552(3) 0.2475(2) 0.0373(8) Uani 1 1 d .
Si1 Si 0.7036(2) 0.72883(14) 0.36014(12) 0.0591(5) Uani 1 1 d .

loop_
_atom_site_aniso_label
_atom_site_aniso_U_11
_atom_site_aniso_U_22
_atom_site_aniso_U_33
_atom_site_aniso_U_23
_atom_site_aniso_U_13
_atom_site_aniso_U_12
Br1 0.0658(4) 0.0761(5) 0.0382(3) -0.0292(3) -0.0105(3) -0.0223(3)
C1 0.040(2) 0.028(2) 0.032(2) -0.0138(18) -0.0043(18) -0.0071(18)
C2 0.047(3) 0.033(3) 0.038(3) -0.016(2) 0.011(2) -0.009(2)
C3 0.029(2) 0.034(3) 0.052(3) -0.014(2) 0.007(2) 0.0001(18)
C4 0.026(2) 0.031(2) 0.047(3) -0.009(2) -0.0052(19) -0.0019(17)
C5 0.0239(19) 0.023(2) 0.033(2) -0.0086(17) -0.0061(16) -0.0010(15)
C6 0.0248(18) 0.0174(19) 0.032(2) -0.0099(16) -0.0050(16) -0.0014(14)
C7 0.0192(17) 0.022(2) 0.031(2) -0.0106(16) -0.0089(15) 0.0011(14)
C8 0.033(2) 0.026(2) 0.041(3) -0.0089(19) -0.0169(19) 0.0008(17)
C9 0.035(2) 0.023(2) 0.037(2) -0.0089(18) -0.0120(19) 0.0059(17)
C10 0.0171(16) 0.022(2) 0.032(2) -0.0128(17) -0.0058(15) 0.0017(14)
C11 0.0186(17) 0.022(2) 0.030(2) -0.0100(16) -0.0051(15) 0.0035(14)
C12 0.0185(17) 0.023(2) 0.034(2) -0.0090(17) -0.0052(15) 0.0001(14)
C13 0.0157(16) 0.022(2) 0.039(2) -0.0147(17) -0.0069(15) 0.0007(14)
C14 0.0166(16) 0.023(2) 0.038(2) -0.0123(17) -0.0105(16) 0.0003(14)
C15 0.0221(19) 0.031(2) 0.057(3) -0.025(2) -0.0067(19) 0.0034(16)
C16 0.032(2) 0.033(2) 0.050(3) -0.024(2) -0.015(2) 0.0044(18)
C17 0.0234(19) 0.027(2) 0.053(3) -0.023(2) -0.0106(19) 0.0031(16)
C18 0.0248(19) 0.021(2) 0.056(3) -0.015(2) -0.0139(19) -0.0014(15)
C19 0.038(2) 0.034(3) 0.072(4) -0.032(3) -0.018(2) 0.004(2)
C20 0.036(2) 0.020(2) 0.027(2) -0.0089(16) -0.0061(17) -0.0024(16)
C21 0.096(5) 0.049(4) 0.054(4) -0.012(3) 0.009(4) -0.006(4)
C22 0.086(5) 0.096(6) 0.091(6) -0.043(5) -0.005(5) -0.031(5)
C23 0.153(9) 0.041(4) 0.089(6) -0.009(4) 0.028(6) 0.005(5)
C24 0.086(5) 0.107(7) 0.058(4) -0.011(4) -0.031(4) -0.012(5)
C25 0.311(19) 0.173(11) 0.049(5) 0.018(6) -0.062(8) -0.179(13)
C26 0.121(8) 0.176(12) 0.055(5) -0.010(6) -0.028(5) 0.013(8)
C27 0.052(3) 0.046(3) 0.049(3) -0.019(3) -0.005(3) 0.000(2)
C28 0.183(11) 0.065(5) 0.080(6) -0.036(5) 0.032(6) -0.045(6)
C29 0.101(6) 0.058(4) 0.070(5) -0.018(4) 0.026(4) 0.007(4)
N1 0.0277(17) 0.0207(18) 0.0332(19) -0.0103(14) -0.0064(14) 0.0021(13)
O1 0.0329(15) 0.0273(16) 0.048(2) -0.0206(14) -0.0219(14) 0.0071(12)
O2 0.0272(14) 0.0220(15) 0.0454(19) -0.0164(13) -0.0041(13) -0.0048(11)
O3 0.0155(12) 0.0246(15) 0.052(2) -0.0188(14) -0.0063(12) 0.0006(10)
O4 0.055(2) 0.0243(16) 0.0299(17) -0.0077(13) -0.0077(15) 0.0023(14)
Si1 0.0733(11) 0.0371(9) 0.0337(8) 0.0063(6) 0.0127(7) 0.0188(7)

loop_
_atom_type_symbol
_atom_type_description
_atom_type_scat_dispersion_real
_atom_type_scat_dispersion_imag
_atom_type_scat_source
C C 0.0033 0.0016 'International Tables Vol C Tables 4.2.6.8 and 6.1.1.4'
H H 0.0000 0.0000 'International Tables Vol C Tables 4.2.6.8 and 6.1.1.4'
N N 0.0061 0.0033 'International Tables Vol C Tables 4.2.6.8 and 6.1.1.4'
O O 0.0106 0.0060 'International Tables Vol C Tables 4.2.6.8 and 6.1.1.4'
Si Si 0.0817 0.0704 'International Tables Vol C Tables 4.2.6.8 and 6.1.1.4'
Br Br -0.2901 2.4595 'International Tables Vol C Tables 4.2.6.8 and 6.1.1.4'

loop_
_geom_angle_atom_site_label_1
_geom_angle_atom_site_label_2
_geom_angle_atom_site_label_3
_geom_angle
C2 C1 C6 122.0(4)
C2 C1 Br1 113.6(4)
C6 C1 Br1 124.5(3)
C3 C2 C1 120.6(5)
C3 C2 H2 119.7
C1 C2 H2 119.7
C2 C3 C4 119.7(4)
C2 C3 H3 120.2
C4 C3 H3 120.2
C3 C4 C5 119.3(4)
C3 C4 H4 120.3
C5 C4 H4 120.3
C4 C5 C6 123.2(4)
C4 C5 H5 118.4
C6 C5 H5 118.4
C1 C6 C5 115.1(4)
C1 C6 C7 125.9(4)
C5 C6 C7 119.0(4)
C6 C7 C10 109.5(3)
C6 C7 C8 113.7(4)
C10 C7 C8 96.9(3)
C6 C7 C13 114.4(3)
C10 C7 C13 98.7(3)
C8 C7 C13 120.1(3)
C9 C8 C7 101.8(3)
C9 C8 H8A 111.4
C7 C8 H8A 111.4
C9 C8 H8B 111.4
C7 C8 H8B 111.4
H8A C8 H8B 109.3
N1 C9 C8 106.0(4)
N1 C9 H9A 110.5
C8 C9 H9A 110.5
N1 C9 H9B 110.5
C8 C9 H9B 110.5
H9A C9 H9B 108.7
N1 C10 C11 132.0(4)
N1 C10 C7 117.3(4)
C11 C10 C7 109.8(3)
C12 C11 C10 107.4(4)
C12 C11 C20 127.6(4)
C10 C11 C20 124.8(4)
C11 C12 C13 113.8(4)
C11 C12 H12 123.1
C13 C12 H12 123.1
C12 C13 C14 113.1(3)
C12 C13 C7 102.9(3)
C14 C13 C7 121.7(3)
C12 C13 H13 106.0
C14 C13 H13 106.0
C7 C13 H13 106.0
O3 C14 O1 112.3(4)
O3 C14 O2 108.7(3)
O1 C14 O2 109.2(3)
O3 C14 C13 110.8(3)
O1 C14 C13 108.3(3)
O2 C14 C13 107.3(3)
O3 C15 C17 107.3(3)
O3 C15 H15A 110.3
C17 C15 H15A 110.3
O3 C15 H15B 110.3
C17 C15 H15B 110.3
H15A C15 H15B 108.5
O1 C16 C17 108.7(3)
O1 C16 H16A 110.0
C17 C16 H16A 110.0
O1 C16 H16B 110.0
C17 C16 H16B 110.0
H16A C16 H16B 108.3
C18 C17 C19 111.5(4)
C18 C17 C16 107.7(4)
C19 C17 C16 112.5(4)
C18 C17 C15 106.3(4)
C19 C17 C15 112.2(4)
C16 C17 C15 106.2(4)
O2 C18 C17 108.4(4)
O2 C18 H18A 110.0
C17 C18 H18A 110.0
O2 C18 H18B 110.0
C17 C18 H18B 110.0
H18A C18 H18B 108.4
C17 C19 H19A 109.5
C17 C19 H19B 109.5
H19A C19 H19B 109.5
C17 C19 H19C 109.5
H19A C19 H19C 109.5
H19B C19 H19C 109.5
O4 C20 C11 110.1(3)
O4 C20 H20A 109.6
C11 C20 H20A 109.6
O4 C20 H20B 109.6
C11 C20 H20B 109.6
H20A C20 H20B 108.1
C22 C21 C23 114.7(8)
C22 C21 Si1 114.3(5)
C23 C21 Si1 108.2(6)
C22 C21 H21 106.3
C23 C21 H21 106.3
Si1 C21 H21 106.3
C21 C22 H22A 109.5
C21 C22 H22B 109.5
H22A C22 H22B 109.5
C21 C22 H22C 109.5
H22A C22 H22C 109.5
H22B C22 H22C 109.5
C21 C23 H23A 109.5
C21 C23 H23B 109.5
H23A C23 H23B 109.5
C21 C23 H23C 109.5
H23A C23 H23C 109.5
H23B C23 H23C 109.5
C25 C24 C26 111.4(8)
C25 C24 Si1 110.8(7)
C26 C24 Si1 114.0(7)
C25 C24 H24 106.7
C26 C24 H24 106.7
Si1 C24 H24 106.7
C24 C25 H25A 109.5
C24 C25 H25B 109.5
H25A C25 H25B 109.5
C24 C25 H25C 109.5
H25A C25 H25C 109.5
H25B C25 H25C 109.5
C24 C26 H26A 109.5
C24 C26 H26B 109.5
H26A C26 H26B 109.5
C24 C26 H26C 109.5
H26A C26 H26C 109.5
H26B C26 H26C 109.5
C29 C27 C28 107.3(6)
C29 C27 Si1 117.8(5)
C28 C27 Si1 111.5(6)
C29 C27 H27 106.5
C28 C27 H27 106.5
Si1 C27 H27 106.5
C27 C28 H28A 109.5
C27 C28 H28B 109.5
H28A C28 H28B 109.5
C27 C28 H28C 109.5
H28A C28 H28C 109.5
H28B C28 H28C 109.5
C27 C29 H29A 109.5
C27 C29 H29B 109.5
H29A C29 H29B 109.5
C27 C29 H29C 109.5
H29A C29 H29C 109.5
H29B C29 H29C 109.5
C10 N1 C9 106.4(4)
C14 O1 C16 111.3(3)
C14 O2 C18 110.9(3)
C14 O3 C15 112.2(3)
C20 O4 Si1 132.7(3)
O4 Si1 C24 109.2(3)
O4 Si1 C27 112.6(2)
C24 Si1 C27 120.5(4)
O4 Si1 C21 101.7(3)
C24 Si1 C21 107.5(4)
C27 Si1 C21 103.3(3)

loop_
_geom_bond_atom_site_label_1
_geom_bond_atom_site_label_2
_geom_bond_distance
Br1 C1 1.912(5)
C1 C2 1.401(7)
C1 C6 1.404(6)
C2 C3 1.373(8)
C2 H2 0.9500
C3 C4 1.383(8)
C3 H3 0.9500
C4 C5 1.395(6)
C4 H4 0.9500
C5 C6 1.407(5)
C5 H5 0.9500
C6 C7 1.545(5)
C7 C10 1.546(6)
C7 C8 1.550(6)
C7 C13 1.584(6)
C8 C9 1.541(6)
C8 H8A 0.9900
C8 H8B 0.9900
C9 N1 1.468(6)
C9 H9A 0.9900
C9 H9B 0.9900
C10 N1 1.276(5)
C10 C11 1.462(6)
C11 C12 1.329(6)
C11 C20 1.503(6)
C12 C13 1.512(6)
C12 H12 0.9500
C13 C14 1.522(6)
C13 H13 1.0000
C14 O3 1.400(5)
C14 O1 1.406(5)
C14 O2 1.412(5)
C15 O3 1.451(5)
C15 C17 1.532(6)
C15 H15A 0.9900
C15 H15B 0.9900
C16 O1 1.451(5)
C16 C17 1.531(6)
C16 H16A 0.9900
C16 H16B 0.9900
C17 C18 1.516(7)
C17 C19 1.526(6)
C18 O2 1.459(5)
C18 H18A 0.9900
C18 H18B 0.9900
C19 H19A 0.9800
C19 H19B 0.9800
C19 H19C 0.9800
C20 O4 1.416(5)
C20 H20A 0.9900
C20 H20B 0.9900
C21 C22 1.518(12)
C21 C23 1.545(11)
C21 Si1 2.005(8)
C21 H21 1.0000
C22 H22A 0.9800
C22 H22B 0.9800
C22 H22C 0.9800
C23 H23A 0.9800
C23 H23B 0.9800
C23 H23C 0.9800
C24 C25 1.518(12)
C24 C26 1.544(12)
C24 Si1 1.769(8)
C24 H24 1.0000
C25 H25A 0.9800
C25 H25B 0.9800
C25 H25C 0.9800
C26 H26A 0.9800
C26 H26B 0.9800
C26 H26C 0.9800
C27 C29 1.476(9)
C27 C28 1.539(11)
C27 Si1 1.874(6)
C27 H27 1.0000
C28 H28A 0.9800
C28 H28B 0.9800
C28 H28C 0.9800
C29 H29A 0.9800
C29 H29B 0.9800
C29 H29C 0.9800
O4 Si1 1.619(4)

loop_
_geom_torsion_atom_site_label_1
_geom_torsion_atom_site_label_2
_geom_torsion_atom_site_label_3
_geom_torsion_atom_site_label_4
_geom_torsion
C6 C1 C2 C3 -2.0(7)
Br1 C1 C2 C3 178.5(4)
C1 C2 C3 C4 -1.2(7)
C2 C3 C4 C5 1.4(7)
C3 C4 C5 C6 1.6(7)
C2 C1 C6 C5 4.7(6)
Br1 C1 C6 C5 -175.9(3)
C2 C1 C6 C7 -174.1(4)
Br1 C1 C6 C7 5.3(6)
C4 C5 C6 C1 -4.5(6)
C4 C5 C6 C7 174.4(4)
C1 C6 C7 C10 -164.1(4)
C5 C6 C7 C10 17.1(5)
C1 C6 C7 C8 -57.0(5)
C5 C6 C7 C8 124.2(4)
C1 C6 C7 C13 86.2(5)
C5 C6 C7 C13 -92.6(4)
C6 C7 C8 C9 -84.3(4)
C10 C7 C8 C9 30.5(4)
C13 C7 C8 C9 134.7(4)
C7 C8 C9 N1 -33.0(4)
C6 C7 C10 N1 96.1(4)
C8 C7 C10 N1 -22.1(4)
C13 C7 C10 N1 -144.0(3)
C6 C7 C10 C11 -93.8(4)
C8 C7 C10 C11 148.0(3)
C13 C7 C10 C11 26.0(4)
N1 C10 C11 C12 151.4(4)
C7 C10 C11 C12 -16.7(4)
N1 C10 C11 C20 -23.3(7)
C7 C10 C11 C20 168.7(3)
C10 C11 C12 C13 -1.6(5)
C20 C11 C12 C13 172.9(4)
C11 C12 C13 C14 151.3(3)
C11 C12 C13 C7 18.2(4)
C6 C7 C13 C12 91.2(4)
C10 C7 C13 C12 -24.9(3)
C8 C7 C13 C12 -128.1(4)
C6 C7 C13 C14 -36.7(5)
C10 C7 C13 C14 -152.8(3)
C8 C7 C13 C14 104.0(4)
C12 C13 C14 O3 -70.9(4)
C7 C13 C14 O3 52.4(5)
C12 C13 C14 O1 165.4(3)
C7 C13 C14 O1 -71.3(4)
C12 C13 C14 O2 47.6(4)
C7 C13 C14 O2 170.9(3)
O1 C16 C17 C18 61.8(5)
O1 C16 C17 C19 -174.9(4)
O1 C16 C17 C15 -51.7(5)
O3 C15 C17 C18 -49.0(5)
O3 C15 C17 C19 -171.1(4)
O3 C15 C17 C16 65.5(5)
C19 C17 C18 O2 -172.1(3)
C16 C17 C18 O2 -48.1(4)
C15 C17 C18 O2 65.4(4)
C12 C11 C20 O4 3.0(6)
C10 C11 C20 O4 176.5(3)
C11 C10 N1 C9 -165.5(4)
C7 C10 N1 C9 1.8(5)
C8 C9 N1 C10 20.0(4)
O3 C14 O1 C16 65.1(4)
O2 C14 O1 C16 -55.6(4)
C13 C14 O1 C16 -172.1(3)
C17 C16 O1 C14 -9.6(5)
O3 C14 O2 C18 -52.6(4)
O1 C14 O2 C18 70.3(4)
C13 C14 O2 C18 -172.5(3)
C17 C18 O2 C14 -13.9(4)
O1 C14 O3 C15 -50.3(5)
O2 C14 O3 C15 70.7(4)
C13 C14 O3 C15 -171.6(4)
C17 C15 O3 C14 -15.1(5)
C11 C20 O4 Si1 -135.3(4)
C20 O4 Si1 C24 -117.3(5)
C20 O4 Si1 C27 19.3(5)
C20 O4 Si1 C21 129.2(5)
C25 C24 Si1 O4 60.5(9)
C26 C24 Si1 O4 -172.9(8)
C25 C24 Si1 C27 -72.1(9)
C26 C24 Si1 C27 54.5(10)
C25 C24 Si1 C21 170.1(8)
C26 C24 Si1 C21 -63.3(9)
C29 C27 Si1 O4 161.8(6)
C28 C27 Si1 O4 -73.5(6)
C29 C27 Si1 C24 -67.0(7)
C28 C27 Si1 C24 57.7(7)
C29 C27 Si1 C21 52.9(7)
C28 C27 Si1 C21 177.6(6)
C22 C21 Si1 O4 -62.6(6)
C23 C21 Si1 O4 66.6(6)
C22 C21 Si1 C24 -177.3(6)
C23 C21 Si1 C24 -48.1(7)
C22 C21 Si1 C27 54.3(6)
C23 C21 Si1 C27 -176.6(6)
